data_4109916
loop_
_publ_author_name
'Mar\'ia L. Buil'
'Miguel A. Esteruelas'
'Karin Garc\'es'
'Montserrat Oliv\'an'
'Enrique O\~nate'

_publ_contact_author
;
  Dr. Enrique O\~nate
  Departamento de Qu\'imica Inorg\'anica - I.C.M.A.
  Universidad de Zaragoza - C.S.I.C.
  50009 Zaragoza, Spain
;
_publ_contact_author_email enriqueo@unizar.es
_publ_section_title
;
 Understanding the Formation of N-H Tautomers from \a-Substituted
 Pyridines: Tautomerization of 2-Ethylpyridine Promoted by Osmium
;
_journal_name_full 'Journal of the American Chemical Society'
_journal_page_first 10998
_journal_page_last 10999
_journal_paper_doi 10.1021/ja073673r
_journal_volume 129
_journal_year 2007
_chemical_formula_sum 'C33 H56 B F4 N O Os P2'
_chemical_formula_weight 821.74
_chemical_name_systematic
; 
 ? 
;
_space_group_IT_number 14
_symmetry_cell_setting monoclinic
_symmetry_space_group_name_Hall '-P 2yn'
_symmetry_space_group_name_H-M 'P 1 21/n 1'
_atom_sites_solution_hydrogens geom
_atom_sites_solution_primary direct
_atom_sites_solution_secondary difmap
_audit_creation_method SHELXL-97
_cell_angle_alpha 90.00
_cell_angle_beta 99.001(5)
_cell_angle_gamma 90.00
_cell_formula_units_Z 4
_cell_length_a 12.015(4)
_cell_length_b 20.500(6)
_cell_length_c 14.826(5)
_cell_measurement_reflns_used 5527
_cell_measurement_temperature 100(2)
_cell_measurement_theta_max 22
_cell_measurement_theta_min 2
_cell_volume 3607(2)
_computing_cell_refinement 'SAINT+ v. 6.1 (Bruker AXS, 2000)'
_computing_data_collection 'SMART v. 5.625 (Bruker AXS, 2000)'
_computing_data_reduction 'SAINT+ v. 6.1 (Bruker AXS, 2000)'
_computing_molecular_graphics 'XP, SHELXTL v. 6.1 (Bruker, 2000)'
_computing_publication_material 'XCIF, SHELXTL v. 6.1 (Bruker, 2000)'
_computing_structure_refinement 'SHELXL-97 (Sheldrick, 1997)'
_computing_structure_solution 'SHELXS-97 (Sheldrick, 1990)'
_diffrn_ambient_temperature 100(2)
_diffrn_detector_area_resol_mean 8.26
_diffrn_measured_fraction_theta_full 0.999
_diffrn_measured_fraction_theta_max 0.926
_diffrn_measurement_device_type 'Bruker SMART APEX CCD system'
_diffrn_measurement_method '\w rotations with narrow frames'
_diffrn_radiation_monochromator graphite
_diffrn_radiation_source 'fine-focus sealed tube'
_diffrn_radiation_type MoK\a
_diffrn_radiation_wavelength 0.71073
_diffrn_reflns_av_R_equivalents 0.0728
_diffrn_reflns_av_sigmaI/netI 0.0966
_diffrn_reflns_limit_h_max 16
_diffrn_reflns_limit_h_min -16
_diffrn_reflns_limit_k_max 27
_diffrn_reflns_limit_k_min -26
_diffrn_reflns_limit_l_max 19
_diffrn_reflns_limit_l_min -19
_diffrn_reflns_number 44495
_diffrn_reflns_theta_full 27.50
_diffrn_reflns_theta_max 29.09
_diffrn_reflns_theta_min 1.71
_diffrn_standards_decay_% 'no decay'
_exptl_absorpt_coefficient_mu 3.671
_exptl_absorpt_correction_T_max 0.737
_exptl_absorpt_correction_T_min 0.596
_exptl_absorpt_correction_type multi-scan
_exptl_absorpt_process_details
;
Absorption correction performed with SADABS program. This is based on the
method of Blessing: Blessing, R. H., Acta Crystallogr., Sect. A 1995, 51, 33.

SADABS: Area-Detector Absorption Correction. Bruker-AXS 
within SAINT+ package, v. 6.1 (2000).
;
_exptl_crystal_colour red
_exptl_crystal_density_diffrn 1.513
_exptl_crystal_description prism
_exptl_crystal_F_000 1664
_exptl_crystal_size_max 0.24
_exptl_crystal_size_mid 0.08
_exptl_crystal_size_min 0.02
_refine_diff_density_max 1.321
_refine_diff_density_min -0.886
_refine_diff_density_rms 0.112
_refine_ls_extinction_method none
_refine_ls_goodness_of_fit_ref 0.774
_refine_ls_hydrogen_treatment mixed
_refine_ls_matrix_type full
_refine_ls_number_parameters 409
_refine_ls_number_reflns 8958
_refine_ls_number_restraints 2
_refine_ls_restrained_S_all 0.774
_refine_ls_R_factor_all 0.0618
_refine_ls_R_factor_gt 0.0330
_refine_ls_shift/su_max 0.002
_refine_ls_shift/su_mean 0.000
_refine_ls_structure_factor_coef Fsqd
_refine_ls_weighting_details 'calc w=1/[\s^2^(Fo^2^)+(0.0158P)^2^+0.0000P] where P=(Fo^2^+2Fc^2^)/3'
_refine_ls_weighting_scheme calc
_refine_ls_wR_factor_gt 0.0529
_refine_ls_wR_factor_ref 0.0571
_reflns_number_gt 6116
_reflns_number_total 8958
_reflns_threshold_expression >2sigma(I)
_cod_data_source_file ja073673rsi20070717_033926_4.cif
_cod_data_source_block mae239as
_cod_original_cell_volume 3606.7(19)
_cod_database_code 4109916

loop_
_symmetry_equiv_pos_as_xyz
'x, y, z'
'-x+1/2, y+1/2, -z+1/2'
'-x, -y, -z'
'x-1/2, -y-1/2, z-1/2'

loop_
_atom_site_label
_atom_site_type_symbol
_atom_site_fract_x
_atom_site_fract_y
_atom_site_fract_z
_atom_site_U_iso_or_equiv
_atom_site_adp_type
_atom_site_occupancy
_atom_site_symmetry_multiplicity
_atom_site_calc_flag
_atom_site_refinement_flags
Os Os 0.176045(13) 0.157920(7) 0.184096(11) 0.01823(4) Uani 1 1 d D
H1A H 0.0641(16) 0.1298(14) 0.1293(19) 0.018(10) Uiso 1 1 d D
H1B H 0.129(3) 0.1017(12) 0.239(2) 0.037(12) Uiso 1 1 d D
P1 P 0.26118(9) 0.06599(5) 0.12288(7) 0.0221(2) Uani 1 1 d .
P2 P 0.05235(9) 0.22273(5) 0.25736(7) 0.0214(2) Uani 1 1 d .
O O 0.3008(2) 0.23083(12) 0.17898(17) 0.0194(6) Uani 1 1 d .
C1 C 0.1298(3) 0.19956(17) 0.0590(3) 0.0204(9) Uani 1 1 d .
C2 C 0.0394(3) 0.18409(18) -0.0118(3) 0.0222(9) Uani 1 1 d .
H2 H -0.0146 0.1527 0.0001 0.027 Uiso 1 1 calc R
C3 C 0.0267(3) 0.21259(19) -0.0968(3) 0.0277(10) Uani 1 1 d .
H3 H -0.0344 0.1999 -0.1421 0.033 Uiso 1 1 calc R
C4 C 0.1026(3) 0.26002(19) -0.1176(3) 0.0259(10) Uani 1 1 d .
H4 H 0.0941 0.2788 -0.1769 0.031 Uiso 1 1 calc R
C5 C 0.1890(3) 0.27902(19) -0.0515(3) 0.0242(10) Uani 1 1 d .
H5 H 0.2406 0.3115 -0.0645 0.029 Uiso 1 1 calc R
C6 C 0.2013(3) 0.25043(18) 0.0353(3) 0.0184(9) Uani 1 1 d .
C7 C 0.2921(3) 0.26612(18) 0.1077(3) 0.0171(9) Uani 1 1 d .
C8 C 0.3752(3) 0.31976(18) 0.1078(3) 0.0198(9) Uani 1 1 d .
C9 C 0.3479(3) 0.37960(19) 0.0660(3) 0.0224(9) Uani 1 1 d .
H9 H 0.2742 0.3867 0.0337 0.027 Uiso 1 1 calc R
C10 C 0.4280(3) 0.42948(19) 0.0711(3) 0.0263(10) Uani 1 1 d .
H10 H 0.4090 0.4703 0.0425 0.032 Uiso 1 1 calc R
C11 C 0.5342(4) 0.4188(2) 0.1177(3) 0.0340(11) Uani 1 1 d .
H11 H 0.5891 0.4525 0.1209 0.041 Uiso 1 1 calc R
C12 C 0.5625(3) 0.3600(2) 0.1599(3) 0.0328(11) Uani 1 1 d .
H12 H 0.6362 0.3533 0.1924 0.039 Uiso 1 1 calc R
C13 C 0.4837(3) 0.3108(2) 0.1550(3) 0.0272(10) Uani 1 1 d .
H13 H 0.5037 0.2703 0.1842 0.033 Uiso 1 1 calc R
C14 C 0.2048(4) -0.01150(19) 0.1632(3) 0.0313(11) Uani 1 1 d .
H14 H 0.2422 -0.0477 0.1340 0.038 Uiso 1 1 calc R
C15 C 0.2343(4) -0.0216(2) 0.2662(3) 0.0396(12) Uani 1 1 d .
H15A H 0.1972 0.0120 0.2980 0.059 Uiso 1 1 calc R
H15B H 0.3161 -0.0185 0.2845 0.059 Uiso 1 1 calc R
H15C H 0.2084 -0.0648 0.2823 0.059 Uiso 1 1 calc R
C16 C 0.0786(4) -0.0200(2) 0.1335(3) 0.0385(12) Uani 1 1 d .
H16A H 0.0573 -0.0651 0.1447 0.058 Uiso 1 1 calc R
H16B H 0.0593 -0.0102 0.0682 0.058 Uiso 1 1 calc R
H16C H 0.0378 0.0098 0.1683 0.058 Uiso 1 1 calc R
C17 C 0.2298(3) 0.05672(18) -0.0029(3) 0.0231(9) Uani 1 1 d .
H17 H 0.1492 0.0702 -0.0199 0.028 Uiso 1 1 calc R
C18 C 0.2362(4) -0.01209(19) -0.0429(3) 0.0339(11) Uani 1 1 d .
H18A H 0.2170 -0.0101 -0.1096 0.051 Uiso 1 1 calc R
H18B H 0.1830 -0.0408 -0.0185 0.051 Uiso 1 1 calc R
H18C H 0.3129 -0.0292 -0.0263 0.051 Uiso 1 1 calc R
C19 C 0.2967(4) 0.10402(19) -0.0539(3) 0.0316(11) Uani 1 1 d .
H19A H 0.3756 0.0900 -0.0466 0.047 Uiso 1 1 calc R
H19B H 0.2926 0.1480 -0.0287 0.047 Uiso 1 1 calc R
H19C H 0.2647 0.1043 -0.1189 0.047 Uiso 1 1 calc R
C20 C 0.4145(3) 0.05639(19) 0.1630(3) 0.0264(10) Uani 1 1 d .
H20 H 0.4223 0.0518 0.2309 0.032 Uiso 1 1 calc R
C21 C 0.4685(4) -0.0049(2) 0.1302(3) 0.0339(12) Uani 1 1 d .
H21A H 0.4684 -0.0020 0.0642 0.051 Uiso 1 1 calc R
H21B H 0.4256 -0.0433 0.1437 0.051 Uiso 1 1 calc R
H21C H 0.5463 -0.0086 0.1618 0.051 Uiso 1 1 calc R
C22 C 0.4838(3) 0.1167(2) 0.1470(3) 0.0438(13) Uani 1 1 d .
H22A H 0.5603 0.1121 0.1807 0.066 Uiso 1 1 calc R
H22B H 0.4484 0.1556 0.1684 0.066 Uiso 1 1 calc R
H22C H 0.4871 0.1210 0.0816 0.066 Uiso 1 1 calc R
C23 C -0.0746(3) 0.17708(19) 0.2780(3) 0.0292(11) Uani 1 1 d .
H23 H -0.1223 0.2084 0.3068 0.035 Uiso 1 1 calc R
C24 C -0.1459(3) 0.1537(2) 0.1887(3) 0.0402(12) Uani 1 1 d .
H24A H -0.1052 0.1195 0.1613 0.060 Uiso 1 1 calc R
H24B H -0.1603 0.1904 0.1462 0.060 Uiso 1 1 calc R
H24C H -0.2177 0.1363 0.2017 0.060 Uiso 1 1 calc R
C25 C -0.0496(4) 0.1200(2) 0.3438(3) 0.0403(12) Uani 1 1 d .
H25A H -0.1204 0.0989 0.3524 0.060 Uiso 1 1 calc R
H25B H -0.0107 0.1360 0.4028 0.060 Uiso 1 1 calc R
H25C H -0.0015 0.0884 0.3187 0.060 Uiso 1 1 calc R
C26 C 0.1138(3) 0.2473(2) 0.3752(3) 0.0255(10) Uani 1 1 d .
H26 H 0.1348 0.2054 0.4082 0.031 Uiso 1 1 calc R
C27 C 0.2243(3) 0.2852(2) 0.3801(3) 0.0333(11) Uani 1 1 d .
H27A H 0.2078 0.3315 0.3682 0.050 Uiso 1 1 calc R
H27B H 0.2672 0.2682 0.3341 0.050 Uiso 1 1 calc R
H27C H 0.2687 0.2801 0.4410 0.050 Uiso 1 1 calc R
C28 C 0.0360(4) 0.2823(2) 0.4319(3) 0.0407(13) Uani 1 1 d .
H28A H 0.0735 0.2858 0.4954 0.061 Uiso 1 1 calc R
H28B H -0.0341 0.2574 0.4297 0.061 Uiso 1 1 calc R
H28C H 0.0187 0.3261 0.4070 0.061 Uiso 1 1 calc R
C29 C -0.0085(3) 0.29449(18) 0.1918(3) 0.0265(10) Uani 1 1 d .
H29 H -0.0264 0.2795 0.1270 0.032 Uiso 1 1 calc R
C30 C 0.0780(3) 0.34892(19) 0.1917(3) 0.0292(10) Uani 1 1 d .
H30A H 0.0524 0.3794 0.1418 0.044 Uiso 1 1 calc R
H30B H 0.1506 0.3301 0.1831 0.044 Uiso 1 1 calc R
H30C H 0.0866 0.3722 0.2501 0.044 Uiso 1 1 calc R
C31 C -0.1189(4) 0.3229(2) 0.2149(3) 0.0403(13) Uani 1 1 d .
H31A H -0.1075 0.3371 0.2788 0.061 Uiso 1 1 calc R
H31B H -0.1778 0.2895 0.2055 0.061 Uiso 1 1 calc R
H31C H -0.1417 0.3603 0.1751 0.061 Uiso 1 1 calc R
C32 C 0.3425(4) 0.1264(2) 0.3732(3) 0.0293(10) Uani 1 1 d .
C33 C 0.4221(4) 0.1118(2) 0.4547(3) 0.0372(12) Uani 1 1 d .
H33A H 0.3868 0.0824 0.4941 0.056 Uiso 1 1 calc R
H33B H 0.4443 0.1523 0.4877 0.056 Uiso 1 1 calc R
H33C H 0.4889 0.0907 0.4375 0.056 Uiso 1 1 calc R
N N 0.2793(3) 0.13833(15) 0.3094(2) 0.0238(8) Uani 1 1 d .
B B 0.8349(4) 0.5147(3) 0.1388(4) 0.0326(13) Uani 1 1 d .
F1 F 0.9453(2) 0.49097(11) 0.14458(17) 0.0402(7) Uani 1 1 d .
F2 F 0.7740(2) 0.49386(14) 0.05705(19) 0.0592(9) Uani 1 1 d .
F3 F 0.7863(2) 0.49062(13) 0.21012(18) 0.0494(7) Uani 1 1 d .
F4 F 0.8380(2) 0.58134(12) 0.1416(2) 0.0604(9) Uani 1 1 d .

loop_
_atom_site_aniso_label
_atom_site_aniso_U_11
_atom_site_aniso_U_22
_atom_site_aniso_U_33
_atom_site_aniso_U_23
_atom_site_aniso_U_13
_atom_site_aniso_U_12
Os 0.01782(8) 0.01632(7) 0.02225(8) 0.00088(9) 0.00846(6) 0.00156(8)
P1 0.0241(6) 0.0173(6) 0.0276(6) 0.0017(5) 0.0129(5) 0.0021(5)
P2 0.0196(6) 0.0197(6) 0.0270(6) -0.0011(5) 0.0100(5) 0.0007(5)
O 0.0160(15) 0.0221(15) 0.0218(16) 0.0006(12) 0.0079(12) 0.0014(12)
C1 0.021(2) 0.014(2) 0.029(2) -0.0045(17) 0.0142(19) 0.0011(17)
C2 0.018(2) 0.018(2) 0.033(3) -0.0018(18) 0.0086(19) -0.0013(17)
C3 0.025(2) 0.027(2) 0.028(3) -0.005(2) -0.003(2) -0.0004(19)
C4 0.029(3) 0.024(2) 0.023(2) 0.0021(19) -0.002(2) 0.002(2)
C5 0.023(2) 0.021(2) 0.030(3) -0.0005(19) 0.009(2) -0.0005(18)
C6 0.016(2) 0.017(2) 0.023(2) -0.0030(17) 0.0043(18) 0.0042(17)
C7 0.015(2) 0.017(2) 0.022(2) -0.0028(17) 0.0113(18) 0.0024(16)
C8 0.023(2) 0.020(2) 0.016(2) -0.0010(17) 0.0044(18) -0.0043(17)
C9 0.025(2) 0.024(2) 0.020(2) -0.0026(18) 0.0070(19) -0.0024(19)
C10 0.032(3) 0.021(2) 0.028(2) 0.0000(19) 0.014(2) -0.003(2)
C11 0.030(3) 0.036(3) 0.038(3) -0.005(2) 0.012(2) -0.013(2)
C12 0.015(2) 0.042(3) 0.041(3) 0.002(2) 0.001(2) -0.005(2)
C13 0.025(2) 0.030(3) 0.026(2) 0.002(2) 0.002(2) 0.001(2)
C14 0.039(3) 0.015(2) 0.046(3) 0.002(2) 0.024(2) 0.0035(19)
C15 0.050(3) 0.030(3) 0.044(3) 0.015(2) 0.026(3) 0.014(2)
C16 0.042(3) 0.025(3) 0.055(3) -0.008(2) 0.026(3) -0.011(2)
C17 0.019(2) 0.021(2) 0.030(2) -0.0024(19) 0.0076(19) -0.0008(18)
C18 0.035(3) 0.029(3) 0.041(3) -0.008(2) 0.017(2) -0.001(2)
C19 0.041(3) 0.025(2) 0.035(3) -0.002(2) 0.022(2) 0.002(2)
C20 0.021(2) 0.029(2) 0.031(3) 0.004(2) 0.0082(19) 0.0075(19)
C21 0.034(3) 0.039(3) 0.032(3) 0.007(2) 0.016(2) 0.014(2)
C22 0.018(2) 0.035(3) 0.079(4) 0.004(3) 0.010(3) 0.005(2)
C23 0.025(2) 0.026(2) 0.041(3) -0.006(2) 0.018(2) -0.0029(18)
C24 0.025(2) 0.038(3) 0.062(3) -0.010(3) 0.018(2) -0.006(2)
C25 0.041(3) 0.036(3) 0.051(3) 0.003(2) 0.028(3) -0.008(2)
C26 0.026(2) 0.029(2) 0.023(2) -0.0062(19) 0.0075(19) 0.003(2)
C27 0.028(3) 0.036(3) 0.036(3) -0.013(2) 0.005(2) 0.001(2)
C28 0.041(3) 0.047(3) 0.037(3) -0.016(2) 0.016(2) -0.003(2)
C29 0.024(2) 0.021(2) 0.037(3) 0.0008(19) 0.009(2) 0.0044(18)
C30 0.033(2) 0.023(2) 0.034(2) -0.003(2) 0.012(2) 0.005(2)
C31 0.030(3) 0.030(3) 0.065(4) 0.006(2) 0.019(3) 0.012(2)
C32 0.032(3) 0.023(2) 0.036(3) 0.000(2) 0.014(2) 0.002(2)
C33 0.040(3) 0.037(3) 0.033(3) 0.004(2) 0.000(2) 0.009(2)
N 0.028(2) 0.021(2) 0.024(2) -0.0007(15) 0.0092(17) 0.0043(15)
B 0.022(3) 0.030(3) 0.043(4) 0.004(3) -0.002(3) 0.005(2)
F1 0.0281(15) 0.0370(16) 0.0551(18) 0.0019(13) 0.0056(13) 0.0090(12)
F2 0.0352(17) 0.084(2) 0.055(2) -0.0057(17) -0.0047(15) 0.0031(16)
F3 0.0382(17) 0.0566(19) 0.0544(19) 0.0114(15) 0.0110(14) -0.0003(14)
F4 0.0497(19) 0.0251(16) 0.109(3) 0.0073(16) 0.0192(18) 0.0084(14)

loop_
_atom_type_symbol
_atom_type_description
_atom_type_scat_dispersion_real
_atom_type_scat_dispersion_imag
_atom_type_scat_source
C C 0.0033 0.0016 'International Tables Vol C Tables 4.2.6.8 and 6.1.1.4'
H H 0.0000 0.0000 'International Tables Vol C Tables 4.2.6.8 and 6.1.1.4'
B B 0.0013 0.0007 'International Tables Vol C Tables 4.2.6.8 and 6.1.1.4'
N N 0.0061 0.0033 'International Tables Vol C Tables 4.2.6.8 and 6.1.1.4'
O O 0.0106 0.0060 'International Tables Vol C Tables 4.2.6.8 and 6.1.1.4'
F F 0.0171 0.0103 'International Tables Vol C Tables 4.2.6.8 and 6.1.1.4'
P P 0.1023 0.0942 'International Tables Vol C Tables 4.2.6.8 and 6.1.1.4'
Os Os -1.2165 7.6030 'International Tables Vol C Tables 4.2.6.8 and 6.1.1.4'

loop_
_geom_angle_atom_site_label_1
_geom_angle_atom_site_label_2
_geom_angle_atom_site_label_3
_geom_angle
C1 Os N 157.22(14)
C1 Os O 76.49(13)
N Os O 81.03(11)
C1 Os P2 94.64(10)
N Os P2 91.59(9)
O Os P2 96.78(7)
C1 Os P1 93.24(10)
N Os P1 87.51(9)
O Os P1 101.22(7)
P2 Os P1 161.60(4)
C1 Os H1A 66.0(11)
N Os H1A 136.6(11)
O Os H1A 142.4(11)
P2 Os H1A 84.0(11)
P1 Os H1A 84.1(11)
C1 Os H1B 135.2(14)
N Os H1B 67.3(13)
O Os H1B 148.3(14)
P2 Os H1B 82.5(13)
P1 Os H1B 80.1(13)
H1A Os H1B 69.2(17)
C17 P1 C20 110.33(18)
C17 P1 C14 102.04(19)
C20 P1 C14 101.48(19)
C17 P1 Os 115.54(13)
C20 P1 Os 115.10(13)
C14 P1 Os 110.62(13)
C29 P2 C23 102.72(19)
C29 P2 C26 110.20(19)
C23 P2 C26 101.41(19)
C29 P2 Os 115.36(13)
C23 P2 Os 112.47(13)
C26 P2 Os 113.32(13)
C7 O Os 117.5(2)
C2 C1 C6 113.6(4)
C2 C1 Os 130.2(3)
C6 C1 Os 116.2(3)
C3 C2 C1 122.9(4)
C3 C2 H2 118.5
C1 C2 H2 118.5
C2 C3 C4 120.9(4)
C2 C3 H3 119.5
C4 C3 H3 119.5
C5 C4 C3 119.2(4)
C5 C4 H4 120.4
C3 C4 H4 120.4
C4 C5 C6 119.8(4)
C4 C5 H5 120.1
C6 C5 H5 120.1
C5 C6 C1 123.4(4)
C5 C6 C7 123.3(4)
C1 C6 C7 113.2(3)
O C7 C6 116.5(3)
O C7 C8 116.9(3)
C6 C7 C8 126.6(4)
C9 C8 C13 118.5(4)
C9 C8 C7 122.8(4)
C13 C8 C7 118.7(4)
C8 C9 C10 120.6(4)
C8 C9 H9 119.7
C10 C9 H9 119.7
C11 C10 C9 119.3(4)
C11 C10 H10 120.4
C9 C10 H10 120.4
C10 C11 C12 120.8(4)
C10 C11 H11 119.6
C12 C11 H11 119.6
C13 C12 C11 119.9(4)
C13 C12 H12 120.0
C11 C12 H12 120.0
C12 C13 C8 120.9(4)
C12 C13 H13 119.6
C8 C13 H13 119.6
C16 C14 C15 109.8(3)
C16 C14 P1 113.6(3)
C15 C14 P1 113.5(3)
C16 C14 H14 106.5
C15 C14 H14 106.5
P1 C14 H14 106.5
C14 C15 H15A 109.5
C14 C15 H15B 109.5
H15A C15 H15B 109.5
C14 C15 H15C 109.5
H15A C15 H15C 109.5
H15B C15 H15C 109.5
C14 C16 H16A 109.5
C14 C16 H16B 109.5
H16A C16 H16B 109.5
C14 C16 H16C 109.5
H16A C16 H16C 109.5
H16B C16 H16C 109.5
C19 C17 C18 109.1(3)
C19 C17 P1 113.0(3)
C18 C17 P1 117.9(3)
C19 C17 H17 105.2
C18 C17 H17 105.2
P1 C17 H17 105.2
C17 C18 H18A 109.5
C17 C18 H18B 109.5
H18A C18 H18B 109.5
C17 C18 H18C 109.5
H18A C18 H18C 109.5
H18B C18 H18C 109.5
C17 C19 H19A 109.5
C17 C19 H19B 109.5
H19A C19 H19B 109.5
C17 C19 H19C 109.5
H19A C19 H19C 109.5
H19B C19 H19C 109.5
C21 C20 C22 110.2(3)
C21 C20 P1 115.8(3)
C22 C20 P1 113.7(3)
C21 C20 H20 105.4
C22 C20 H20 105.4
P1 C20 H20 105.4
C20 C21 H21A 109.5
C20 C21 H21B 109.5
H21A C21 H21B 109.5
C20 C21 H21C 109.5
H21A C21 H21C 109.5
H21B C21 H21C 109.5
C20 C22 H22A 109.5
C20 C22 H22B 109.5
H22A C22 H22B 109.5
C20 C22 H22C 109.5
H22A C22 H22C 109.5
H22B C22 H22C 109.5
C25 C23 C24 109.9(4)
C25 C23 P2 114.1(3)
C24 C23 P2 112.1(3)
C25 C23 H23 106.8
C24 C23 H23 106.8
P2 C23 H23 106.8
C23 C24 H24A 109.5
C23 C24 H24B 109.5
H24A C24 H24B 109.5
C23 C24 H24C 109.5
H24A C24 H24C 109.5
H24B C24 H24C 109.5
C23 C25 H25A 109.5
C23 C25 H25B 109.5
H25A C25 H25B 109.5
C23 C25 H25C 109.5
H25A C25 H25C 109.5
H25B C25 H25C 109.5
C27 C26 C28 109.6(3)
C27 C26 P2 113.4(3)
C28 C26 P2 117.2(3)
C27 C26 H26 105.2
C28 C26 H26 105.2
P2 C26 H26 105.2
C26 C27 H27A 109.5
C26 C27 H27B 109.5
H27A C27 H27B 109.5
C26 C27 H27C 109.5
H27A C27 H27C 109.5
H27B C27 H27C 109.5
C26 C28 H28A 109.5
C26 C28 H28B 109.5
H28A C28 H28B 109.5
C26 C28 H28C 109.5
H28A C28 H28C 109.5
H28B C28 H28C 109.5
C30 C29 C31 109.6(3)
C30 C29 P2 111.7(3)
C31 C29 P2 118.0(3)
C30 C29 H29 105.5
C31 C29 H29 105.5
P2 C29 H29 105.5
C29 C30 H30A 109.5
C29 C30 H30B 109.5
H30A C30 H30B 109.5
C29 C30 H30C 109.5
H30A C30 H30C 109.5
H30B C30 H30C 109.5
C29 C31 H31A 109.5
C29 C31 H31B 109.5
H31A C31 H31B 109.5
C29 C31 H31C 109.5
H31A C31 H31C 109.5
H31B C31 H31C 109.5
N C32 C33 179.3(5)
C32 C33 H33A 109.5
C32 C33 H33B 109.5
H33A C33 H33B 109.5
C32 C33 H33C 109.5
H33A C33 H33C 109.5
H33B C33 H33C 109.5
C32 N Os 174.1(3)
F4 B F3 110.4(4)
F4 B F2 110.1(4)
F3 B F2 109.4(4)
F4 B F1 108.9(4)
F3 B F1 109.8(4)
F2 B F1 108.2(4)

loop_
_geom_bond_atom_site_label_1
_geom_bond_atom_site_label_2
_geom_bond_distance
Os C1 2.038(4)
Os N 2.105(4)
Os O 2.127(2)
Os P2 2.3788(11)
Os P1 2.3899(11)
Os H1A 1.568(10)
Os H1B 1.567(10)
P1 C17 1.853(4)
P1 C20 1.855(4)
P1 C14 1.862(4)
P2 C29 1.849(4)
P2 C23 1.855(4)
P2 C26 1.856(4)
O C7 1.272(4)
C1 C2 1.424(5)
C1 C6 1.429(5)
C2 C3 1.375(5)
C2 H2 0.9500
C3 C4 1.399(5)
C3 H3 0.9500
C4 C5 1.368(5)
C4 H4 0.9500
C5 C6 1.401(5)
C5 H5 0.9500
C6 C7 1.442(5)
C7 C8 1.485(5)
C8 C9 1.390(5)
C8 C13 1.392(5)
C9 C10 1.398(5)
C9 H9 0.9500
C10 C11 1.371(6)
C10 H10 0.9500
C11 C12 1.377(6)
C11 H11 0.9500
C12 C13 1.376(5)
C12 H12 0.9500
C13 H13 0.9500
C14 C16 1.523(6)
C14 C15 1.527(6)
C14 H14 1.0000
C15 H15A 0.9800
C15 H15B 0.9800
C15 H15C 0.9800
C16 H16A 0.9800
C16 H16B 0.9800
C16 H16C 0.9800
C17 C19 1.532(5)
C17 C18 1.537(5)
C17 H17 1.0000
C18 H18A 0.9800
C18 H18B 0.9800
C18 H18C 0.9800
C19 H19A 0.9800
C19 H19B 0.9800
C19 H19C 0.9800
C20 C21 1.528(5)
C20 C22 1.530(5)
C20 H20 1.0000
C21 H21A 0.9800
C21 H21B 0.9800
C21 H21C 0.9800
C22 H22A 0.9800
C22 H22B 0.9800
C22 H22C 0.9800
C23 C25 1.523(5)
C23 C24 1.537(6)
C23 H23 1.0000
C24 H24A 0.9800
C24 H24B 0.9800
C24 H24C 0.9800
C25 H25A 0.9800
C25 H25B 0.9800
C25 H25C 0.9800
C26 C27 1.530(5)
C26 C28 1.532(5)
C26 H26 1.0000
C27 H27A 0.9800
C27 H27B 0.9800
C27 H27C 0.9800
C28 H28A 0.9800
C28 H28B 0.9800
C28 H28C 0.9800
C29 C30 1.525(5)
C29 C31 1.535(5)
C29 H29 1.0000
C30 H30A 0.9800
C30 H30B 0.9800
C30 H30C 0.9800
C31 H31A 0.9800
C31 H31B 0.9800
C31 H31C 0.9800
C32 N 1.143(5)
C32 C33 1.450(6)
C33 H33A 0.9800
C33 H33B 0.9800
C33 H33C 0.9800
B F4 1.366(6)
B F3 1.378(6)
B F2 1.382(6)
B F1 1.403(5)
